data_2233956
loop_
_publ_author_name
'Journot, Guillaume'
'Neier, Reinhard'
'Stoeckli-Evans, Helen'

_publ_section_title
;
 2,2'-[(2<i>S</i>*,6<i>R</i>*)-Piperidine-2,6-diyl]dipropan-2-ol
;
_journal_coeditor_code PK2389
_journal_issue 3
_journal_name_full 'Acta Crystallographica Section E'
_journal_page_first o857
_journal_paper_doi 10.1107/S1600536812005879
_journal_volume 68
_journal_year 2012
_chemical_formula_iupac 'C11 H23 N O2'
_chemical_formula_moiety 'C11 H23 N O2'
_chemical_formula_sum 'C11 H23 N O2'
_chemical_formula_weight 201.30
_chemical_melting_point 345.3
_chemical_name_systematic
;
2,2'-[(2<i>S</i>*,6<i>R</i>*)-Piperidine-2,6-diyl]dipropan-2-ol
;
_space_group_IT_number 70
_symmetry_cell_setting orthorhombic
_symmetry_space_group_name_Hall '-F 2uv 2vw'
_symmetry_space_group_name_H-M 'F d d d :2'
_atom_sites_solution_hydrogens geom
_atom_sites_solution_primary direct
_atom_sites_solution_secondary difmap
_audit_creation_method SHELXL-97
_cell_angle_alpha 90.00
_cell_angle_beta 90.00
_cell_angle_gamma 90.00
_cell_formula_units_Z 32
_cell_length_a 12.0713(9)
_cell_length_b 23.4762(10)
_cell_length_c 34.496(2)
_cell_measurement_reflns_used 13139
_cell_measurement_temperature 173(2)
_cell_measurement_theta_max 24.30
_cell_measurement_theta_min 1.98
_cell_volume 9775.8(10)
_computing_cell_refinement 'X-AREA (Stoe & Cie, 2009)'
_computing_data_collection 'X-AREA (Stoe & Cie, 2009)'
_computing_data_reduction 'X-RED32 (Stoe & Cie, 2009)'
_computing_molecular_graphics 'PLATON  (Spek, 2009) and Mercury (Macrae <i>et al.</i>, 2008)'
_computing_publication_material
;
SHELXL97 (Sheldrick, 2008), PLATON (Spek, 2009) and publCIF
(Westrip, 2010)
;
_computing_structure_refinement 'SHELXL97 (Sheldrick, 2008)'
_computing_structure_solution 'SHELXS97 (Sheldrick, 2008)'
_diffrn_ambient_temperature 173(2)
_diffrn_measured_fraction_theta_full 0.997
_diffrn_measured_fraction_theta_max 0.997
_diffrn_measurement_device '2-circle goniometer'
_diffrn_measurement_device_type 'Stoe IPDS 2'
_diffrn_measurement_method '\f & \w scans'
_diffrn_radiation_monochromator graphite
_diffrn_radiation_source 'fine-focus sealed tube'
_diffrn_radiation_type MoK\a
_diffrn_radiation_wavelength 0.71073
_diffrn_reflns_av_R_equivalents 0.1352
_diffrn_reflns_av_sigmaI/netI 0.0593
_diffrn_reflns_limit_h_max 14
_diffrn_reflns_limit_h_min -14
_diffrn_reflns_limit_k_max 28
_diffrn_reflns_limit_k_min -28
_diffrn_reflns_limit_l_max 41
_diffrn_reflns_limit_l_min -42
_diffrn_reflns_number 32226
_diffrn_reflns_theta_full 25.68
_diffrn_reflns_theta_max 25.68
_diffrn_reflns_theta_min 1.99
_diffrn_standards_number 0
_exptl_absorpt_coefficient_mu 0.074
_exptl_absorpt_correction_T_max 1.000
_exptl_absorpt_correction_T_min 0.911
_exptl_absorpt_correction_type multi-scan
_exptl_absorpt_process_details '(MULscanABS in PLATON; Spek, 2009)'
_exptl_crystal_colour colourless
_exptl_crystal_density_diffrn 1.094
_exptl_crystal_density_method 'not measured'
_exptl_crystal_description rod
_exptl_crystal_F_000 3584
_exptl_crystal_size_max 0.45
_exptl_crystal_size_mid 0.45
_exptl_crystal_size_min 0.40
_refine_diff_density_max 0.155
_refine_diff_density_min -0.153
_refine_ls_extinction_method none
_refine_ls_goodness_of_fit_ref 1.163
_refine_ls_hydrogen_treatment mixed
_refine_ls_matrix_type full
_refine_ls_number_parameters 135
_refine_ls_number_reflns 2319
_refine_ls_number_restraints 4
_refine_ls_restrained_S_all 1.162
_refine_ls_R_factor_all 0.1441
_refine_ls_R_factor_gt 0.0856
_refine_ls_shift/su_max 0.000
_refine_ls_shift/su_mean 0.000
_refine_ls_structure_factor_coef Fsqd
_refine_ls_weighting_details 'calc w=1/[\s^2^(Fo^2^)+(0.0468P)^2^+7.4370P] where P=(Fo^2^+2Fc^2^)/3'
_refine_ls_weighting_scheme calc
_refine_ls_wR_factor_gt 0.1284
_refine_ls_wR_factor_ref 0.1462
_reflns_number_gt 1499
_reflns_number_total 2319
_reflns_threshold_expression I>2\s(I)
_cod_data_source_file pk2389.cif
_cod_data_source_block I
_cod_original_sg_symbol_H-M 'F d d d'
_cod_database_code 2233956
_cod_database_fobs_code 2233956

loop_
_symmetry_equiv_pos_site_id
_symmetry_equiv_pos_as_xyz
1 x,y,z
2 1/4-x,1/4-y,z
3 x,1/4-y,1/4-z
4 1/4-x,y,1/4-z
5 -x,-y,-z
6 3/4+x,3/4+y,-z
7 -x,3/4+y,3/4+z
8 3/4+x,-y,3/4+z
9 x,1/2+y,1/2+z
10 1/4-x,3/4-y,1/2+z
11 x,3/4-y,3/4-z
12 1/4-x,1/2+y,3/4-z
13 -x,1/2-y,1/2-z
14 3/4+x,1/4+y,1/2-z
15 -x,1/4+y,1/4+z
16 3/4+x,1/2-y,1/4+z
17 1/2+x,y,1/2+z
18 3/4-x,1/4-y,1/2+z
19 1/2+x,1/4-y,3/4-z
20 3/4-x,y,3/4-z
21 1/2-x,-y,1/2-z
22 1/4+x,3/4+y,1/2-z
23 1/2-x,3/4+y,1/4+z
24 1/4+x,-y,1/4+z
25 1/2+x,1/2+y,z
26 3/4-x,3/4-y,z
27 1/2+x,3/4-y,1/4-z
28 3/4-x,1/2+y,1/4-z
29 1/2-x,1/2-y,-z
30 1/4+x,1/4+y,-z
31 1/2-x,1/4+y,3/4+z
32 1/4+x,1/2-y,3/4+z

loop_
_atom_site_aniso_label
_atom_site_aniso_U_11
_atom_site_aniso_U_22
_atom_site_aniso_U_33
_atom_site_aniso_U_12
_atom_site_aniso_U_13
_atom_site_aniso_U_23
O1' 0.0614(13) 0.0440(11) 0.0367(12) 0.0143(10) -0.0002(10) 0.0061(9)
O1'' 0.0968(18) 0.0448(12) 0.0391(12) 0.0016(12) -0.0205(12) 0.0086(10)
N1 0.0292(12) 0.0401(13) 0.0340(13) 0.0063(11) -0.0009(11) 0.0029(11)
C1' 0.0569(19) 0.0521(18) 0.0381(17) 0.0011(15) 0.0021(15) 0.0106(14)
C1'' 0.073(2) 0.0422(17) 0.050(2) -0.0020(16) -0.0034(17) 0.0073(15)
C2 0.0459(17) 0.0385(15) 0.0435(18) 0.0099(14) 0.0160(14) 0.0092(14)
C2' 0.0513(18) 0.0373(16) 0.0345(16) -0.0044(14) -0.0085(14) 0.0051(13)
C2'' 0.076(2) 0.0388(15) 0.0340(17) 0.0091(16) 0.0109(16) 0.0048(14)
C3 0.0441(18) 0.0564(19) 0.080(3) 0.0191(15) 0.0206(17) 0.0162(19)
C3' 0.112(3) 0.057(2) 0.050(2) -0.026(2) -0.014(2) -0.0008(17)
C3'' 0.158(4) 0.061(2) 0.051(2) 0.023(2) 0.038(3) -0.0051(19)
C4 0.0315(17) 0.075(2) 0.107(3) 0.0104(17) -0.0006(19) 0.037(2)
C5 0.0342(17) 0.066(2) 0.066(2) -0.0054(15) -0.0126(16) 0.0203(18)
C6 0.0359(15) 0.0429(16) 0.0384(17) -0.0065(13) -0.0060(13) 0.0128(13)

loop_
_atom_site_type_symbol
_atom_site_label
_atom_site_fract_x
_atom_site_fract_y
_atom_site_fract_z
_atom_site_U_iso_or_equiv
_atom_site_thermal_displace_type
_atom_site_calc_flag
_atom_site_refinement_flags
_atom_site_occupancy
_atom_site_disorder_assembly
_atom_site_disorder_group
O O1' 0.52422(16) 0.09518(8) 0.04534(5) 0.0474(7) Uani d D 1.000 A 1
O O1'' 0.51927(19) 0.22777(8) 0.14029(6) 0.0602(8) Uani d D 1.000 A 1
N N1 0.41660(19) 0.19356(10) 0.07083(6) 0.0344(7) Uani d . 1.000 A 1
C C1' 0.4778(3) 0.15489(12) -0.00855(8) 0.0490(10) Uani d . 1.000 A 1
C C1'' 0.4860(3) 0.30648(12) 0.09761(9) 0.0551(11) Uani d . 1.000 A 1
C C2 0.3546(2) 0.22205(11) 0.10141(8) 0.0426(10) Uani d . 1.000 A 1
C C2' 0.4316(2) 0.11656(11) 0.02325(8) 0.0410(10) Uani d . 1.000 A 1
C C2'' 0.4314(3) 0.26220(11) 0.12374(8) 0.0496(10) Uani d . 1.000 A 1
C C3 0.2533(3) 0.25074(14) 0.08304(10) 0.0602(13) Uani d . 1.000 A 1
C C3' 0.3740(3) 0.06505(14) 0.00542(10) 0.0730(14) Uani d . 1.000 A 1
C C3'' 0.3697(4) 0.29130(15) 0.15692(10) 0.0900(16) Uani d . 1.000 A 1
C C4 0.1844(2) 0.20695(15) 0.06117(11) 0.0712(13) Uani d . 1.000 A 1
C C5 0.2544(2) 0.17559(14) 0.03176(10) 0.0554(11) Uani d . 1.000 A 1
C C6 0.3549(2) 0.14843(11) 0.05111(8) 0.0391(9) Uani d . 1.000 A 1
H H1 0.472(2) 0.1777(11) 0.0809(7) 0.035(8) Uiso d . 1.000 B 1
H H1A 0.51390 0.07430 0.06420 0.0710 Uiso d RDP 0.570 A 1
H H1C 0.51740 0.20950 0.16040 0.0900 Uiso d RDP 0.630 A 1
H H1L 0.51510 0.18770 0.00320 0.0740 Uiso c R 1.000 A 1
H H1M 0.41710 0.16820 -0.02510 0.0740 Uiso c R 1.000 A 1
H H1N 0.53100 0.13340 -0.02420 0.0740 Uiso c R 1.000 A 1
H H1O 0.53320 0.28730 0.07860 0.0830 Uiso c R 1.000 A 1
H H1P 0.53110 0.33230 0.11340 0.0830 Uiso c R 1.000 A 1
H H1Q 0.42860 0.32830 0.08410 0.0830 Uiso c R 1.000 A 1
H H2 0.32750 0.19230 0.11990 0.0510 Uiso c R 1.000 A 1
H H3A 0.20760 0.26860 0.10350 0.0720 Uiso c R 1.000 A 1
H H3B 0.27790 0.28100 0.06500 0.0720 Uiso c R 1.000 A 1
H H3C 0.42710 0.04350 -0.01030 0.1090 Uiso c R 1.000 A 1
H H3D 0.31270 0.07790 -0.01100 0.1090 Uiso c R 1.000 A 1
H H3E 0.34510 0.04060 0.02610 0.1090 Uiso c R 1.000 A 1
H H3F 0.32950 0.26260 0.17200 0.1350 Uiso c R 1.000 A 1
H H3G 0.31710 0.31900 0.14630 0.1350 Uiso c R 1.000 A 1
H H3H 0.42300 0.31090 0.17370 0.1350 Uiso c R 1.000 A 1
H H4A 0.15250 0.17930 0.07980 0.0850 Uiso c R 1.000 A 1
H H4B 0.12240 0.22640 0.04780 0.0850 Uiso c R 1.000 A 1
H H5A 0.20940 0.14570 0.01910 0.0670 Uiso c R 1.000 A 1
H H5B 0.27950 0.20250 0.01150 0.0670 Uiso c R 1.000 A 1
H H6 0.32790 0.12090 0.07110 0.0470 Uiso c R 1.000 A 1
H H1B 0.57870 0.11630 0.04260 0.0710 Uiso d RDP 0.430 A 1
H H1D 0.57710 0.24160 0.13160 0.0900 Uiso d RDP 0.370 A 1

loop_
_atom_type_symbol
_atom_type_description
_atom_type_scat_dispersion_real
_atom_type_scat_dispersion_imag
_atom_type_scat_source
C C 0.0033 0.0016 'International Tables Vol C Tables 4.2.6.8 and 6.1.1.4'
H H 0.0000 0.0000 'International Tables Vol C Tables 4.2.6.8 and 6.1.1.4'
N N 0.0061 0.0033 'International Tables Vol C Tables 4.2.6.8 and 6.1.1.4'
O O 0.0106 0.0060 'International Tables Vol C Tables 4.2.6.8 and 6.1.1.4'

loop_
_geom_angle_atom_site_label_1
_geom_angle_atom_site_label_2
_geom_angle_atom_site_label_3
_geom_angle
_geom_angle_publ_flag
C2' O1' H1A 120.00 no
C2' O1' H1B 110.00 no
C2'' O1'' H1C 127.00 no
C2'' O1'' H1D 105.00 no
C2 N1 C6 114.1(2) no
C6 N1 H1 106.1(18) no
C2 N1 H1 108.2(17) no
N1 C2 C3 108.2(2) no
N1 C2 C2'' 109.7(2) no
C2'' C2 C3 114.9(2) no
O1' C2' C6 107.9(2) no
O1' C2' C1' 107.6(2) no
O1' C2' C3' 106.9(2) no
C1' C2' C6 112.6(2) no
C3' C2' C6 111.4(2) no
C1' C2' C3' 110.2(2) no
C1'' C2'' C2 112.6(2) no
C1'' C2'' C3'' 110.4(2) no
O1'' C2'' C1'' 107.2(3) no
O1'' C2'' C2 107.3(2) no
O1'' C2'' C3'' 108.1(2) no
C2 C2'' C3'' 110.9(3) no
C2 C3 C4 110.1(3) no
C3 C4 C5 110.9(2) no
C4 C5 C6 110.8(3) no
C2' C6 C5 114.3(2) no
N1 C6 C2' 109.8(2) no
N1 C6 C5 107.8(2) no
C2' C1' H1L 110.00 no
C2' C1' H1M 110.00 no
C2' C1' H1N 109.00 no
H1L C1' H1M 110.00 no
H1L C1' H1N 109.00 no
H1M C1' H1N 109.00 no
C2'' C1'' H1O 110.00 no
C2'' C1'' H1P 109.00 no
C2'' C1'' H1Q 109.00 no
H1O C1'' H1P 109.00 no
H1O C1'' H1Q 109.00 no
H1P C1'' H1Q 110.00 no
N1 C2 H2 108.00 no
C2'' C2 H2 108.00 no
C3 C2 H2 108.00 no
C2 C3 H3A 110.00 no
C2 C3 H3B 110.00 no
C4 C3 H3A 110.00 no
C4 C3 H3B 110.00 no
H3A C3 H3B 108.00 no
C2' C3' H3C 110.00 no
C2' C3' H3D 109.00 no
C2' C3' H3E 109.00 no
H3C C3' H3D 109.00 no
H3C C3' H3E 109.00 no
H3D C3' H3E 109.00 no
C2'' C3'' H3F 109.00 no
C2'' C3'' H3G 109.00 no
C2'' C3'' H3H 109.00 no
H3F C3'' H3G 110.00 no
H3F C3'' H3H 110.00 no
H3G C3'' H3H 110.00 no
C3 C4 H4A 109.00 no
C3 C4 H4B 109.00 no
C5 C4 H4A 109.00 no
C5 C4 H4B 110.00 no
H4A C4 H4B 108.00 no
C4 C5 H5A 110.00 no
C4 C5 H5B 110.00 no
C6 C5 H5A 109.00 no
C6 C5 H5B 109.00 no
H5A C5 H5B 108.00 no
N1 C6 H6 108.00 no
C2' C6 H6 108.00 no
C5 C6 H6 108.00 no

loop_
_geom_bond_atom_site_label_1
_geom_bond_atom_site_label_2
_geom_bond_distance
_geom_bond_publ_flag
O1' C2' 1.443(3) no
O1'' C2'' 1.451(4) no
O1' H1B 0.8300 no
O1' H1A 0.8200 no
O1'' H1C 0.8200 no
O1'' H1D 0.8300 no
N1 C6 1.463(3) no
N1 C2 1.456(3) no
N1 H1 0.84(2) no
C1' C2' 1.525(4) no
C1'' C2'' 1.526(4) no
C2 C2'' 1.530(4) no
C2 C3 1.533(4) no
C2' C3' 1.525(4) no
C2' C6 1.530(4) no
C2'' C3'' 1.527(5) no
C3 C4 1.522(5) no
C4 C5 1.512(5) no
C5 C6 1.524(4) no
C1' H1L 0.9800 no
C1' H1M 0.9800 no
C1' H1N 0.9800 no
C1'' H1O 0.9800 no
C1'' H1P 0.9800 no
C1'' H1Q 0.9800 no
C2 H2 1.0000 no
C3 H3A 0.9900 no
C3 H3B 0.9900 no
C3' H3C 0.9800 no
C3' H3D 0.9800 no
C3' H3E 0.9800 no
C3'' H3F 0.9800 no
C3'' H3G 0.9800 no
C3'' H3H 0.9800 no
C4 H4A 0.9900 no
C4 H4B 0.9900 no
C5 H5A 0.9900 no
C5 H5B 0.9900 no
C6 H6 1.0000 no

loop_
_geom_hbond_atom_site_label_D
_geom_hbond_atom_site_label_H
_geom_hbond_atom_site_label_A
_geom_hbond_site_symmetry_A
_geom_hbond_distance_DH
_geom_hbond_distance_HA
_geom_hbond_distance_DA
_geom_hbond_angle_DHA
N1 H1 O1' . 0.84(3) 2.38(3) 2.792(3) 111(2)
N1 H1 O1'' . 0.84(3) 2.43(3) 2.814(3) 109(2)
O1' H1A O1'' 3 0.82 1.99 2.805(3) 169
O1' H1B O1' 2_655 0.83 1.99 2.807(4) 167
O1'' H1C O1' 3 0.82 2.00 2.805(3) 171
O1'' H1D O1'' 4_655 0.83 2.03 2.762(5) 148

loop_
_geom_torsion_atom_site_label_1
_geom_torsion_atom_site_label_2
_geom_torsion_atom_site_label_3
_geom_torsion_atom_site_label_4
_geom_torsion
_geom_torsion_publ_flag
C6 N1 C2 C2'' 172.0(2) no
C6 N1 C2 C3 -62.0(3) no
C2 N1 C6 C2' -173.0(2) no
C2 N1 C6 C5 62.0(3) no
N1 C2 C2'' O1'' -60.2(3) no
N1 C2 C2'' C1'' 57.6(3) no
N1 C2 C2'' C3'' -178.1(2) no
C3 C2 C2'' O1'' 177.7(2) no
C3 C2 C2'' C1'' -64.5(3) no
C3 C2 C2'' C3'' 59.8(3) no
N1 C2 C3 C4 56.2(3) no
C2'' C2 C3 C4 179.1(3) no
O1' C2' C6 N1 56.7(3) no
O1' C2' C6 C5 177.9(2) no
C1' C2' C6 N1 -61.9(3) no
C1' C2' C6 C5 59.4(3) no
C3' C2' C6 N1 173.7(2) no
C3' C2' C6 C5 -65.0(3) no
C2 C3 C4 C5 -54.9(4) no
C3 C4 C5 C6 55.4(4) no
C4 C5 C6 N1 -56.7(3) no
C4 C5 C6 C2' -179.0(2) no
